data_4122918
loop_
_publ_author_name
'Han, Ying-Feng'
'Zhang, Long'
'Weng, Lin-Hong'
'Jin, Guo-Xin'

_publ_section_title
;
 H2-Initiated Reversible Switching between Two-Dimensional Metallacycles
 and Three-Dimensional Cylinders.
;
_journal_issue 41
_journal_name_full 'Journal of the American Chemical Society'
_journal_page_first 14608
_journal_paper_doi 10.1021/ja508543y
_journal_volume 136
_journal_year 2014
_chemical_formula_sum 'C77 H114 Ir2 N18 O19 S6'
_chemical_formula_weight 2172.62
_chemical_name_systematic
; 
 ? 
;
_space_group_crystal_system triclinic
_space_group_IT_number 2
_space_group_name_Hall '-P 1'
_space_group_name_H-M_alt 'P -1'
_symmetry_space_group_name_Hall '-P 1'
_symmetry_space_group_name_H-M 'P -1'
_atom_sites_solution_hydrogens geom
_audit_creation_method SHELXL-2013
_cell_angle_alpha 86.9220(10)
_cell_angle_beta 72.937(2)
_cell_angle_gamma 83.271(2)
_cell_formula_units_Z 2
_cell_length_a 14.7490(12)
_cell_length_b 15.4204(13)
_cell_length_c 22.4129(18)
_cell_measurement_reflns_used 4918
_cell_measurement_temperature 173(2)
_cell_measurement_theta_max 24.61
_cell_measurement_theta_min 2.29
_cell_volume 4838.5(7)
_computing_cell_refinement 'Bruker SAINT'
_computing_data_collection 'Bruker APEX2'
_computing_data_reduction 'Bruker SAINT'
_computing_molecular_graphics 'Bruker SHELXTL'
_computing_publication_material 'Bruker SHELXTL'
_computing_structure_refinement 'SHELXL-2013 (Sheldrick, 2013)'
_computing_structure_solution 'SHELXS-97 (Sheldrick, 2008)'
_diffrn_ambient_temperature 173(2)
_diffrn_measured_fraction_theta_full 0.988
_diffrn_measured_fraction_theta_max 0.983
_diffrn_measurement_device_type 'Bruker APEX-II CCD'
_diffrn_measurement_method '\f and \w scans'
_diffrn_radiation_type MoK\a
_diffrn_radiation_wavelength 0.71073
_diffrn_reflns_av_R_equivalents 0.0506
_diffrn_reflns_av_unetI/netI 0.1266
_diffrn_reflns_Laue_measured_fraction_full 0.988
_diffrn_reflns_Laue_measured_fraction_max 0.983
_diffrn_reflns_limit_h_max 19
_diffrn_reflns_limit_h_min -18
_diffrn_reflns_limit_k_max 20
_diffrn_reflns_limit_k_min -20
_diffrn_reflns_limit_l_max 29
_diffrn_reflns_limit_l_min -20
_diffrn_reflns_number 36551
_diffrn_reflns_point_group_measured_fraction_full 0.988
_diffrn_reflns_point_group_measured_fraction_max 0.983
_diffrn_reflns_theta_full 25.242
_diffrn_reflns_theta_max 27.791
_diffrn_reflns_theta_min 0.951
_exptl_absorpt_coefficient_mu 2.948
_exptl_absorpt_correction_T_max 0.746
_exptl_absorpt_correction_T_min 0.634
_exptl_absorpt_correction_type multi-scan
_exptl_absorpt_process_details sadabs
_exptl_crystal_colour red
_exptl_crystal_density_diffrn 1.491
_exptl_crystal_description block
_exptl_crystal_F_000 2208
_exptl_crystal_size_max 0.060
_exptl_crystal_size_mid 0.050
_exptl_crystal_size_min 0.040
_platon_squeeze_details
; 
 In asymmetric unit of this data, there were disordered 
 anions and solvents (one nitrate anion, two methanol and 
 two water molecules) which could not be restrained 
 properly. Therefore, SQUEEZE algorithm were used to omit 
 them. 
;
_refine_diff_density_max 1.431
_refine_diff_density_min -1.247
_refine_diff_density_rms 0.196
_refine_ls_extinction_method none
_refine_ls_goodness_of_fit_ref 0.942
_refine_ls_hydrogen_treatment constr
_refine_ls_matrix_type full
_refine_ls_number_parameters 1028
_refine_ls_number_reflns 22517
_refine_ls_number_restraints 32
_refine_ls_restrained_S_all 0.943
_refine_ls_R_factor_all 0.1099
_refine_ls_R_factor_gt 0.0578
_refine_ls_shift/su_max 0.005
_refine_ls_shift/su_mean 0.000
_refine_ls_structure_factor_coef Fsqd
_refine_ls_weighting_details
; 
 w=1/[\s^2^(Fo^2^)+(0.0983P)^2^] 
 where P=(Fo^2^+2Fc^2^)/3 
;
_refine_ls_weighting_scheme calc
_refine_ls_wR_factor_gt 0.1454
_refine_ls_wR_factor_ref 0.1837
_reflns_Friedel_coverage 0.000
_reflns_number_gt 12984
_reflns_number_total 22517
_reflns_threshold_expression 'I > 2\s(I)'
_cod_data_source_file ja508543y_si_001.cif
_cod_data_source_block 8(NO3)3
_cod_database_code 4122918
_shelx_space_group_comment
; 
The symmetry employed for this shelxl refinement is uniquely defined 
by the following loop, which should always be used as a source of 
symmetry information in preference to the above space-group names. 
They are only intended as comments. 
;
_shelx_estimated_absorpt_t_min 0.843
_shelx_estimated_absorpt_t_max 0.891
_shelxl_version_number 2013-2

loop_
_space_group_symop_operation_xyz
'x, y, z'
'-x, -y, -z'

loop_
_atom_site_label
_atom_site_type_symbol
_atom_site_fract_x
_atom_site_fract_y
_atom_site_fract_z
_atom_site_U_iso_or_equiv
_atom_site_adp_type
_atom_site_occupancy
_atom_site_site_symmetry_order
_atom_site_calc_flag
_atom_site_refinement_flags_posn
_atom_site_refinement_flags_adp
Ir1 Ir 0.85813(2) 0.30818(2) 0.15779(2) 0.02490(10) Uani 1 1 d . .
Ir2 Ir 0.33492(2) 0.94448(2) 0.29578(2) 0.02722(10) Uani 1 1 d . .
S1 S 0.72055(15) 0.37185(15) 0.12597(10) 0.0307(5) Uani 1 1 d . .
S2 S 0.34563(17) 0.83480(14) 0.21994(10) 0.0306(5) Uani 1 1 d . .
S3 S 0.95362(14) 0.38393(14) 0.06756(10) 0.0263(5) Uani 1 1 d . .
S4 S 0.43362(17) 1.02677(14) 0.21044(10) 0.0298(5) Uani 1 1 d . .
S5 S 0.82073(15) 0.44256(15) 0.21613(10) 0.0293(5) Uani 1 1 d . .
S6 S 0.47726(16) 0.85237(14) 0.30332(10) 0.0287(5) Uani 1 1 d . .
N1 N 0.5711(6) 0.2781(5) 0.1363(4) 0.042(2) Uani 1 1 d . .
N2 N 0.5730(5) 0.3271(5) 0.2259(4) 0.0375(19) Uani 1 1 d . .
N3 N 0.2535(5) 0.7051(5) 0.2961(3) 0.0303(17) Uani 1 1 d . .
N4 N 0.1933(5) 0.7510(5) 0.2201(4) 0.0320(17) Uani 1 1 d . .
N5 N 0.8505(5) 0.4200(4) -0.0175(3) 0.0266(16) Uani 1 1 d . .
N6 N 0.8484(5) 0.5325(5) 0.0373(3) 0.0236(15) Uani 1 1 d . .
N7 N 0.5442(6) 0.9203(5) 0.1162(3) 0.0322(17) Uani 1 1 d . .
N8 N 0.4099(6) 0.9724(5) 0.1016(3) 0.0339(18) Uani 1 1 d . .
N9 N 0.9840(6) 0.4622(6) 0.2512(4) 0.042(2) Uani 1 1 d . .
N10 N 0.8533(6) 0.4549(5) 0.3276(4) 0.041(2) Uani 1 1 d . .
N11 N 0.5187(6) 0.8329(5) 0.4154(3) 0.0347(18) Uani 1 1 d . .
N12 N 0.5637(6) 0.9513(5) 0.3662(4) 0.039(2) Uani 1 1 d . .
N13 N 0.7757(8) 0.0600(6) 0.9938(4) 0.054(3) Uani 1 1 d . .
N14 N 0.5623(8) 0.2241(8) 0.4108(4) 0.058(3) Uani 1 1 d . .
N15 N 0.3230(6) 0.2847(7) 0.0924(7) 0.064(3) Uani 1 1 d . .
O1 O 0.6971(7) 0.0473(6) 1.0328(4) 0.065(2) Uani 1 1 d . .
O2 O 0.7887(7) 0.1371(5) 0.9720(4) 0.071(3) Uani 1 1 d . .
O3 O 0.8390(7) 0.0004(6) 0.9764(5) 0.084(3) Uani 1 1 d . .
O4 O 0.5935(6) 0.2955(5) 0.4121(4) 0.061(2) Uani 1 1 d . .
O5 O 0.4990(9) 0.2237(7) 0.3880(5) 0.096(3) Uani 1 1 d . .
O6 O 0.6064(9) 0.1574(6) 0.4281(4) 0.102(4) Uani 1 1 d . .
O7 O 0.3035(9) 0.2416(7) 0.1438(6) 0.107(4) Uani 1 1 d . .
O8 O 0.3239(12) 0.3586(7) 0.0963(6) 0.141(6) Uani 1 1 d . .
O9 O 0.3435(13) 0.2485(9) 0.0457(7) 0.184(9) Uani 1 1 d . .
C1 C 0.6179(5) 0.3223(6) 0.1658(4) 0.0283(19) Uani 1 1 d . .
C2 C 0.4935(8) 0.2518(7) 0.1801(6) 0.053(3) Uani 1 1 d . .
H2 H 0.4475 0.2184 0.1731 0.064 Uiso 1 1 calc R U
C3 C 0.4941(7) 0.2824(8) 0.2361(6) 0.056(3) Uani 1 1 d . .
H3 H 0.4481 0.2743 0.2752 0.068 Uiso 1 1 calc R U
C4 C 0.5886(6) 0.3791(6) 0.2730(4) 0.033(2) Uani 1 1 d . .
H4A H 0.6536 0.3978 0.2579 0.040 Uiso 1 1 calc R U
H4B H 0.5849 0.3426 0.3112 0.040 Uiso 1 1 calc R U
C5 C 0.5178(6) 0.4577(6) 0.2888(4) 0.032(2) Uani 1 1 d . .
C6 C 0.4561(7) 0.4738(6) 0.3491(4) 0.040(2) Uani 1 1 d . .
H6 H 0.4600 0.4321 0.3813 0.048 Uiso 1 1 calc R U
C7 C 0.3938(7) 0.5421(6) 0.3637(4) 0.039(2) Uani 1 1 d . .
H7 H 0.3523 0.5479 0.4050 0.047 Uiso 1 1 calc R U
C8 C 0.3879(7) 0.6079(6) 0.3181(4) 0.035(2) Uani 1 1 d . .
C9 C 0.4448(6) 0.5941(7) 0.2572(5) 0.039(2) Uani 1 1 d . .
H9 H 0.4385 0.6350 0.2251 0.047 Uiso 1 1 calc R U
C10 C 0.5119(7) 0.5198(7) 0.2429(4) 0.039(2) Uani 1 1 d . .
H10 H 0.5530 0.5123 0.2017 0.047 Uiso 1 1 calc R U
C11 C 0.3172(7) 0.6878(6) 0.3350(4) 0.039(2) Uani 1 1 d . .
H11A H 0.2782 0.6811 0.3789 0.046 Uiso 1 1 calc R U
H11B H 0.3527 0.7391 0.3324 0.046 Uiso 1 1 calc R U
C12 C 0.2605(6) 0.7621(6) 0.2478(4) 0.0291(19) Uani 1 1 d . .
C13 C 0.1400(8) 0.6822(6) 0.2535(5) 0.045(3) Uani 1 1 d . .
H13 H 0.0868 0.6614 0.2453 0.054 Uiso 1 1 calc R U
C14 C 0.1789(7) 0.6536(6) 0.2978(5) 0.039(2) Uani 1 1 d . .
H14 H 0.1603 0.6064 0.3261 0.046 Uiso 1 1 calc R U
C15 C 0.5963(9) 0.2630(8) 0.0704(5) 0.056(3) Uani 1 1 d . .
H15A H 0.6184 0.3159 0.0471 0.084 Uiso 1 1 calc R U
H15B H 0.5403 0.2480 0.0596 0.084 Uiso 1 1 calc R U
H15C H 0.6473 0.2147 0.0595 0.084 Uiso 1 1 calc R U
C16 C 0.1760(7) 0.7982(7) 0.1669(5) 0.045(3) Uani 1 1 d . .
H16A H 0.2174 0.7708 0.1286 0.067 Uiso 1 1 calc R U
H16B H 0.1896 0.8588 0.1676 0.067 Uiso 1 1 calc R U
H16C H 0.1091 0.7974 0.1682 0.067 Uiso 1 1 calc R U
C17 C 0.8791(6) 0.4439(5) 0.0290(4) 0.029(2) Uani 1 1 d . .
C18 C 0.8027(7) 0.4888(6) -0.0384(4) 0.037(2) Uani 1 1 d . .
H18 H 0.7733 0.4877 -0.0708 0.044 Uiso 1 1 calc R U
C19 C 0.8034(6) 0.5601(6) -0.0057(4) 0.032(2) Uani 1 1 d . .
H19 H 0.7772 0.6180 -0.0119 0.038 Uiso 1 1 calc R U
C20 C 0.8690(6) 0.5857(5) 0.0823(4) 0.031(2) Uani 1 1 d . .
H20A H 0.9356 0.6004 0.0659 0.037 Uiso 1 1 calc R U
H20B H 0.8637 0.5515 0.1216 0.037 Uiso 1 1 calc R U
C21 C 0.8047(6) 0.6668(6) 0.0958(4) 0.032(2) Uani 1 1 d . .
C22 C 0.7230(7) 0.6705(6) 0.1432(4) 0.035(2) Uani 1 1 d . .
H22 H 0.7072 0.6190 0.1674 0.042 Uiso 1 1 calc R U
C23 C 0.6606(6) 0.7473(6) 0.1583(4) 0.030(2) Uani 1 1 d . .
H23 H 0.6032 0.7470 0.1916 0.036 Uiso 1 1 calc R U
C24 C 0.6831(7) 0.8229(6) 0.1247(4) 0.033(2) Uani 1 1 d . .
C25 C 0.7741(7) 0.8221(6) 0.0771(4) 0.038(2) Uani 1 1 d . .
H25 H 0.7944 0.8742 0.0553 0.045 Uiso 1 1 calc R U
C26 C 0.8303(7) 0.7438(6) 0.0642(5) 0.039(2) Uani 1 1 d . .
H26 H 0.8892 0.7426 0.0321 0.047 Uiso 1 1 calc R U
C27 C 0.6268(7) 0.9093(6) 0.1416(4) 0.036(2) Uani 1 1 d . .
H27A H 0.6041 0.9140 0.1876 0.043 Uiso 1 1 calc R U
H27B H 0.6680 0.9565 0.1248 0.043 Uiso 1 1 calc R U
C28 C 0.4642(6) 0.9720(5) 0.1414(4) 0.0257(18) Uani 1 1 d . .
C29 C 0.4602(8) 0.9235(6) 0.0515(4) 0.042(3) Uani 1 1 d . .
H29 H 0.4399 0.9146 0.0160 0.051 Uiso 1 1 calc R U
C30 C 0.5415(7) 0.8906(6) 0.0604(4) 0.037(2) Uani 1 1 d . .
H30 H 0.5897 0.8530 0.0330 0.044 Uiso 1 1 calc R U
C31 C 0.8636(9) 0.3309(6) -0.0420(5) 0.049(3) Uani 1 1 d . .
H31A H 0.8311 0.3304 -0.0743 0.074 Uiso 1 1 calc R U
H31B H 0.8367 0.2904 -0.0079 0.074 Uiso 1 1 calc R U
H31C H 0.9319 0.3129 -0.0599 0.074 Uiso 1 1 calc R U
C32 C 0.3153(6) 1.0205(7) 0.1108(5) 0.043(3) Uani 1 1 d . .
H32A H 0.3018 1.0297 0.0705 0.064 Uiso 1 1 calc R U
H32B H 0.3137 1.0771 0.1292 0.064 Uiso 1 1 calc R U
H32C H 0.2671 0.9868 0.1390 0.064 Uiso 1 1 calc R U
C33 C 0.8886(8) 0.4523(6) 0.2655(4) 0.042(3) Uani 1 1 d . .
C34 C 1.0089(8) 0.4766(9) 0.3041(5) 0.059(4) Uani 1 1 d . .
H34 H 1.0691 0.4896 0.3066 0.071 Uiso 1 1 calc R U
C35 C 0.9340(8) 0.4688(7) 0.3486(5) 0.044(3) Uani 1 1 d . .
H35 H 0.9312 0.4717 0.3914 0.053 Uiso 1 1 calc R U
C36 C 0.7622(7) 0.4403(7) 0.3659(5) 0.048(3) Uani 1 1 d . .
H36A H 0.7681 0.4103 0.4050 0.057 Uiso 1 1 calc R U
H36B H 0.7335 0.4014 0.3445 0.057 Uiso 1 1 calc R U
C37 C 0.6945(8) 0.5273(6) 0.3824(4) 0.045(3) Uani 1 1 d . .
C38 C 0.6822(8) 0.5871(7) 0.3390(4) 0.043(3) Uani 1 1 d . .
H38 H 0.7192 0.5785 0.2969 0.052 Uiso 1 1 calc R U
C39 C 0.6175(8) 0.6609(7) 0.3535(4) 0.050(3) Uani 1 1 d . .
H39 H 0.6134 0.7042 0.3223 0.060 Uiso 1 1 calc R U
C40 C 0.5589(6) 0.6708(5) 0.4139(4) 0.0288(19) Uani 1 1 d . .
C41 C 0.5717(8) 0.6100(8) 0.4581(5) 0.059(4) Uani 1 1 d . .
H41 H 0.5400 0.6205 0.5010 0.071 Uiso 1 1 calc R U
C42 C 0.6303(8) 0.5338(7) 0.4410(5) 0.050(3) Uani 1 1 d . .
H42 H 0.6264 0.4857 0.4696 0.060 Uiso 1 1 calc R U
C43 C 0.4801(6) 0.7470(5) 0.4299(4) 0.0294(19) Uani 1 1 d . .
H43A H 0.4342 0.7421 0.4060 0.035 Uiso 1 1 calc R U
H43B H 0.4452 0.7436 0.4749 0.035 Uiso 1 1 calc R U
C44 C 0.5193(7) 0.8824(6) 0.3630(4) 0.033(2) Uani 1 1 d . .
C45 C 0.5939(9) 0.9471(8) 0.4190(4) 0.051(3) Uani 1 1 d . .
H45 H 0.6274 0.9883 0.4316 0.062 Uiso 1 1 calc R U
C46 C 0.5663(8) 0.8728(7) 0.4489(5) 0.042(2) Uani 1 1 d . .
H46 H 0.5776 0.8513 0.4868 0.051 Uiso 1 1 calc R U
C47 C 1.0456(7) 0.4705(7) 0.1861(4) 0.041(2) Uani 1 1 d . .
H47A H 1.0197 0.4411 0.1580 0.061 Uiso 1 1 calc R U
H47B H 1.1103 0.4436 0.1832 0.061 Uiso 1 1 calc R U
H47C H 1.0476 0.5325 0.1740 0.061 Uiso 1 1 calc R U
C48 C 0.5833(7) 1.0220(7) 0.3176(5) 0.045(3) Uani 1 1 d . .
H48A H 0.5741 1.0026 0.2790 0.067 Uiso 1 1 calc R U
H48B H 0.6492 1.0354 0.3095 0.067 Uiso 1 1 calc R U
H48C H 0.5394 1.0743 0.3323 0.067 Uiso 1 1 calc R U
C49 C 0.9782(6) 0.2094(6) 0.1571(4) 0.0282(19) Uani 1 1 d . .
C50 C 0.9223(7) 0.2217(6) 0.2210(5) 0.038(2) Uani 1 1 d . .
C51 C 0.8260(7) 0.2016(6) 0.2255(4) 0.035(2) Uani 1 1 d . .
C52 C 0.8262(7) 0.1712(5) 0.1665(4) 0.034(2) Uani 1 1 d . .
C53 C 0.9198(6) 0.1786(5) 0.1227(4) 0.0269(19) Uani 1 1 d . .
C54 C 1.0835(6) 0.2191(7) 0.1304(4) 0.038(2) Uani 1 1 d . .
H54A H 1.1045 0.2516 0.1594 0.057 Uiso 1 1 calc R U
H54B H 1.0945 0.2508 0.0903 0.057 Uiso 1 1 calc R U
H54C H 1.1196 0.1612 0.1242 0.057 Uiso 1 1 calc R U
C55 C 0.9564(7) 0.2466(7) 0.2745(5) 0.043(2) Uani 1 1 d . .
H55A H 0.9035 0.2786 0.3054 0.065 Uiso 1 1 calc R U
H55B H 1.0084 0.2837 0.2587 0.065 Uiso 1 1 calc R U
H55C H 0.9795 0.1937 0.2942 0.065 Uiso 1 1 calc R U
C56 C 0.7515(7) 0.1979(7) 0.2856(4) 0.043(3) Uani 1 1 d . .
H56A H 0.7641 0.1437 0.3082 0.065 Uiso 1 1 calc R U
H56B H 0.6891 0.1993 0.2781 0.065 Uiso 1 1 calc R U
H56C H 0.7517 0.2481 0.3105 0.065 Uiso 1 1 calc R U
C57 C 0.7493(8) 0.1293(6) 0.1523(5) 0.047(3) Uani 1 1 d . .
H57A H 0.7527 0.1396 0.1082 0.070 Uiso 1 1 calc R U
H57B H 0.6871 0.1543 0.1785 0.070 Uiso 1 1 calc R U
H57C H 0.7575 0.0663 0.1609 0.070 Uiso 1 1 calc R U
C58 C 0.9532(8) 0.1466(6) 0.0565(4) 0.046(3) Uani 1 1 d . .
H58A H 0.9909 0.0897 0.0552 0.069 Uiso 1 1 calc R U
H58B H 0.9927 0.1885 0.0295 0.069 Uiso 1 1 calc R U
H58C H 0.8978 0.1410 0.0419 0.069 Uiso 1 1 calc R U
C59 C 0.2758(7) 1.0657(6) 0.3431(5) 0.048(3) Uani 1 1 d . .
C60 C 0.2062(8) 1.0342(8) 0.3129(5) 0.053(3) Uani 1 1 d . .
C61 C 0.1795(8) 0.9519(9) 0.3432(6) 0.067(4) Uani 1 1 d . U
C62 C 0.2357(10) 0.9335(8) 0.3864(6) 0.070(4) Uani 1 1 d . U
C63 C 0.2823(8) 1.0043(8) 0.3882(5) 0.052(3) Uani 1 1 d . U
C64 C 0.3149(11) 1.1553(8) 0.3290(8) 0.102(6) Uani 1 1 d . .
H64A H 0.2646 1.1994 0.3231 0.154 Uiso 1 1 calc R U
H64B H 0.3688 1.1520 0.2909 0.154 Uiso 1 1 calc R U
H64C H 0.3363 1.1714 0.3640 0.154 Uiso 1 1 calc R U
C65 C 0.1710(13) 1.0921(12) 0.2639(8) 0.145(9) Uani 1 1 d . U
H65A H 0.1453 1.0559 0.2395 0.217 Uiso 1 1 calc R U
H65B H 0.2244 1.1202 0.2360 0.217 Uiso 1 1 calc R U
H65C H 0.1210 1.1370 0.2851 0.217 Uiso 1 1 calc R U
C66 C 0.0996(10) 0.9040(12) 0.3328(9) 0.114(7) Uani 1 1 d . U
H66A H 0.0819 0.8594 0.3657 0.170 Uiso 1 1 calc R U
H66B H 0.1223 0.8760 0.2920 0.170 Uiso 1 1 calc R U
H66C H 0.0439 0.9460 0.3339 0.170 Uiso 1 1 calc R U
C67 C 0.2231(13) 0.8643(9) 0.4351(6) 0.108(7) Uani 1 1 d . .
H67A H 0.2655 0.8700 0.4609 0.162 Uiso 1 1 calc R U
H67B H 0.2388 0.8070 0.4155 0.162 Uiso 1 1 calc R U
H67C H 0.1567 0.8698 0.4614 0.162 Uiso 1 1 calc R U
C68 C 0.3400(10) 1.0170(12) 0.4348(6) 0.092(5) Uani 1 1 d . .
H68A H 0.3073 1.0647 0.4629 0.138 Uiso 1 1 calc R U
H68B H 0.4041 1.0311 0.4115 0.138 Uiso 1 1 calc R U
H68C H 0.3449 0.9629 0.4593 0.138 Uiso 1 1 calc R U
C69 C 0.6178(10) 0.4389(9) 0.8956(6) 0.061(3) Uani 1 1 d . .
H69 H 0.6202 0.5003 0.8932 0.073 Uiso 1 1 calc R U
C70 C 0.4485(9) 0.4673(11) 0.9374(7) 0.091(5) Uani 1 1 d . .
H70A H 0.4613 0.5285 0.9307 0.137 Uiso 1 1 calc R U
H70B H 0.4189 0.4561 0.9820 0.137 Uiso 1 1 calc R U
H70C H 0.4052 0.4551 0.9138 0.137 Uiso 1 1 calc R U
C71 C 0.5333(14) 0.3143(10) 0.9196(8) 0.105(6) Uani 1 1 d . .
H71A H 0.5654 0.2887 0.8787 0.157 Uiso 1 1 calc R U
H71B H 0.4661 0.3035 0.9324 0.157 Uiso 1 1 calc R U
H71C H 0.5641 0.2875 0.9504 0.157 Uiso 1 1 calc R U
N17 N 0.5401(6) 0.4094(6) 0.9157(4) 0.043(2) Uani 1 1 d . .
O13 O 0.6946(8) 0.3881(7) 0.8779(4) 0.084(3) Uani 1 1 d . .
C72 C 0.1195(12) 0.2747(10) 0.7780(7) 0.086(5) Uani 1 1 d . .
H72 H 0.1536 0.2632 0.8080 0.103 Uiso 1 1 calc R U
C73 C 0.2222(11) 0.1625(11) 0.7200(9) 0.126(8) Uani 1 1 d D .
H73A H 0.2866 0.1775 0.6983 0.188 Uiso 1 1 calc R U
H73B H 0.2046 0.1195 0.6959 0.188 Uiso 1 1 calc R U
H73C H 0.2207 0.1379 0.7615 0.188 Uiso 1 1 calc R U
C74 C 0.1369(18) 0.265(2) 0.6666(10) 0.26(2) Uani 1 1 d D .
H74A H 0.0900 0.3162 0.6730 0.390 Uiso 1 1 calc R U
H74B H 0.1115 0.2166 0.6519 0.390 Uiso 1 1 calc R U
H74C H 0.1960 0.2782 0.6355 0.390 Uiso 1 1 calc R U
N18 N 0.1571(8) 0.2382(9) 0.7263(6) 0.092(4) Uani 1 1 d D .
O14 O 0.0404(7) 0.3259(7) 0.7957(5) 0.092(3) Uani 1 1 d . .
C75 C 0.273(2) 0.4278(12) 0.2462(9) 0.142(10) Uani 1 1 d . .
O15 O 0.2224(8) 0.3560(8) 0.2497(5) 0.103(4) Uani 1 1 d . .

loop_
_atom_site_aniso_label
_atom_site_aniso_U_11
_atom_site_aniso_U_22
_atom_site_aniso_U_33
_atom_site_aniso_U_23
_atom_site_aniso_U_13
_atom_site_aniso_U_12
Ir1 0.02279(18) 0.02459(19) 0.02398(18) 0.00224(13) -0.00258(13) -0.00120(14)
Ir2 0.0329(2) 0.02019(18) 0.02504(18) -0.00170(13) -0.00378(14) 0.00017(14)
S1 0.0220(11) 0.0350(12) 0.0318(12) 0.0064(9) -0.0043(9) -0.0024(9)
S2 0.0393(13) 0.0252(11) 0.0260(11) 0.0007(8) -0.0057(9) -0.0085(10)
S3 0.0201(10) 0.0266(11) 0.0274(11) 0.0030(8) -0.0003(8) -0.0015(9)
S4 0.0399(13) 0.0202(10) 0.0269(11) 0.0001(8) -0.0049(9) -0.0059(9)
S5 0.0246(11) 0.0294(12) 0.0306(11) -0.0023(9) -0.0027(9) -0.0023(9)
S6 0.0309(12) 0.0267(11) 0.0273(11) -0.0033(9) -0.0079(9) 0.0016(9)
N1 0.050(5) 0.029(4) 0.049(5) -0.001(4) -0.022(4) 0.004(4)
N2 0.030(4) 0.035(4) 0.044(5) 0.003(4) -0.004(4) -0.011(4)
N3 0.026(4) 0.025(4) 0.040(4) 0.006(3) -0.008(3) -0.009(3)
N4 0.030(4) 0.028(4) 0.043(4) -0.005(3) -0.018(3) 0.001(3)
N5 0.025(4) 0.025(4) 0.029(4) 0.003(3) -0.002(3) -0.016(3)
N6 0.019(3) 0.031(4) 0.018(3) 0.001(3) -0.003(3) -0.001(3)
N7 0.048(5) 0.020(4) 0.028(4) 0.001(3) -0.009(3) -0.008(3)
N8 0.046(5) 0.032(4) 0.024(4) -0.004(3) -0.016(3) 0.012(4)
N9 0.029(4) 0.066(6) 0.030(4) -0.010(4) -0.009(3) 0.009(4)
N10 0.032(4) 0.034(5) 0.049(5) 0.009(4) -0.001(4) -0.002(4)
N11 0.053(5) 0.021(4) 0.027(4) -0.004(3) -0.008(3) 0.001(4)
N12 0.050(5) 0.031(4) 0.035(4) -0.003(3) -0.011(4) 0.001(4)
N13 0.080(8) 0.043(6) 0.046(6) 0.006(4) -0.022(5) -0.024(6)
N14 0.066(7) 0.071(8) 0.026(5) -0.006(5) 0.006(5) -0.006(6)
N15 0.023(5) 0.045(6) 0.123(10) 0.021(7) -0.024(5) -0.007(4)
O1 0.088(7) 0.072(6) 0.041(4) -0.003(4) -0.028(4) -0.004(5)
O2 0.088(7) 0.044(5) 0.071(6) 0.015(4) -0.005(5) -0.021(5)
O3 0.062(6) 0.042(5) 0.143(9) 0.025(5) -0.027(6) -0.001(5)
O4 0.073(6) 0.041(4) 0.061(5) 0.002(4) 0.006(4) -0.041(4)
O5 0.116(10) 0.064(7) 0.108(9) 0.010(6) -0.024(7) -0.041(7)
O6 0.178(12) 0.038(5) 0.060(6) 0.005(4) 0.012(6) -0.013(6)
O7 0.140(11) 0.060(7) 0.154(11) 0.025(7) -0.093(9) -0.025(7)
O8 0.290(19) 0.040(6) 0.141(11) 0.021(6) -0.134(12) -0.032(8)
O9 0.238(19) 0.105(10) 0.130(11) -0.062(9) 0.101(12) -0.074(11)
C1 0.010(4) 0.035(5) 0.039(5) 0.000(4) -0.007(3) 0.002(3)
C2 0.035(6) 0.030(6) 0.096(10) 0.005(6) -0.022(6) -0.007(5)
C3 0.017(5) 0.057(7) 0.085(9) 0.019(7) -0.002(5) -0.007(5)
C4 0.013(4) 0.047(6) 0.036(5) 0.006(4) 0.002(3) -0.013(4)
C5 0.026(5) 0.044(6) 0.023(4) 0.013(4) -0.005(3) -0.002(4)
C6 0.047(6) 0.034(5) 0.036(5) 0.016(4) -0.010(4) -0.008(5)
C7 0.045(6) 0.034(5) 0.031(5) 0.013(4) -0.002(4) -0.010(5)
C8 0.034(5) 0.038(5) 0.030(5) 0.009(4) -0.008(4) 0.000(4)
C9 0.027(5) 0.042(6) 0.044(6) 0.011(4) -0.003(4) -0.009(4)
C10 0.029(5) 0.047(6) 0.036(5) 0.008(4) 0.005(4) -0.017(4)
C11 0.061(7) 0.022(5) 0.030(5) 0.009(4) -0.007(4) -0.015(4)
C12 0.025(4) 0.030(5) 0.034(5) -0.004(4) -0.011(4) -0.002(4)
C13 0.043(6) 0.022(5) 0.067(7) -0.003(5) -0.006(5) -0.013(4)
C14 0.036(5) 0.027(5) 0.056(6) 0.006(4) -0.014(5) -0.018(4)
C15 0.059(7) 0.056(7) 0.064(8) -0.016(6) -0.029(6) -0.009(6)
C16 0.044(6) 0.045(6) 0.051(6) 0.011(5) -0.028(5) 0.000(5)
C17 0.040(5) 0.019(4) 0.022(4) -0.001(3) -0.002(4) 0.000(4)
C18 0.044(6) 0.039(5) 0.026(5) 0.007(4) -0.011(4) 0.000(5)
C19 0.027(5) 0.033(5) 0.032(5) 0.011(4) -0.003(4) -0.009(4)
C20 0.036(5) 0.024(4) 0.028(5) 0.004(3) -0.003(4) -0.003(4)
C21 0.036(5) 0.033(5) 0.024(4) 0.000(4) -0.010(4) 0.008(4)
C22 0.056(6) 0.031(5) 0.020(4) 0.000(4) -0.009(4) -0.015(5)
C23 0.026(4) 0.025(4) 0.030(5) 0.003(4) 0.002(4) 0.000(4)
C24 0.036(5) 0.031(5) 0.027(5) -0.007(4) -0.003(4) 0.003(4)
C25 0.028(5) 0.030(5) 0.048(6) 0.006(4) -0.002(4) -0.007(4)
C26 0.027(5) 0.038(5) 0.043(6) 0.011(4) 0.001(4) -0.006(4)
C27 0.049(6) 0.024(5) 0.035(5) -0.006(4) -0.014(4) 0.001(4)
C28 0.028(4) 0.016(4) 0.033(5) 0.006(3) -0.004(4) -0.015(3)
C29 0.066(7) 0.038(6) 0.021(5) -0.003(4) -0.018(5) 0.013(5)
C30 0.056(6) 0.021(4) 0.029(5) 0.002(4) 0.001(4) -0.020(4)
C31 0.086(9) 0.031(5) 0.035(5) -0.007(4) -0.023(5) -0.008(6)
C32 0.027(5) 0.035(6) 0.066(7) 0.012(5) -0.015(5) -0.004(4)
C33 0.055(7) 0.025(5) 0.036(5) -0.002(4) 0.001(5) 0.005(5)
C34 0.038(6) 0.102(10) 0.039(6) -0.022(6) -0.022(5) 0.022(6)
C35 0.056(7) 0.059(7) 0.029(5) 0.002(5) -0.027(5) -0.012(6)
C36 0.040(6) 0.042(6) 0.046(6) -0.008(5) 0.005(5) 0.018(5)
C37 0.066(7) 0.024(5) 0.035(5) 0.008(4) -0.003(5) 0.000(5)
C38 0.062(7) 0.049(6) 0.014(4) 0.000(4) -0.006(4) 0.001(5)
C39 0.068(7) 0.053(7) 0.018(4) 0.003(4) -0.010(4) 0.027(6)
C40 0.025(4) 0.022(4) 0.038(5) 0.007(4) -0.003(4) -0.016(4)
C41 0.055(7) 0.076(8) 0.024(5) 0.004(5) 0.007(5) 0.032(6)
C42 0.052(7) 0.047(6) 0.035(5) 0.018(5) 0.004(5) 0.008(5)
C43 0.021(4) 0.027(5) 0.037(5) 0.001(4) -0.002(4) -0.007(4)
C44 0.044(6) 0.025(4) 0.025(5) -0.005(3) 0.000(4) -0.002(4)
C45 0.082(8) 0.056(7) 0.029(5) -0.006(5) -0.031(5) -0.012(6)
C46 0.057(7) 0.041(6) 0.039(5) 0.007(4) -0.026(5) -0.019(5)
C47 0.032(5) 0.063(7) 0.031(5) -0.001(5) -0.008(4) -0.021(5)
C48 0.042(6) 0.048(6) 0.046(6) 0.007(5) -0.010(5) -0.025(5)
C49 0.028(5) 0.033(5) 0.023(4) 0.005(3) -0.010(3) 0.004(4)
C50 0.046(6) 0.025(5) 0.043(6) 0.010(4) -0.016(5) 0.001(4)
C51 0.043(6) 0.022(4) 0.029(5) 0.006(4) 0.001(4) 0.004(4)
C52 0.039(5) 0.014(4) 0.043(5) -0.004(4) -0.007(4) 0.006(4)
C53 0.035(5) 0.014(4) 0.029(4) 0.003(3) -0.006(4) -0.004(4)
C54 0.031(5) 0.045(6) 0.045(6) 0.009(4) -0.018(4) -0.016(4)
C55 0.044(6) 0.047(6) 0.041(6) 0.010(5) -0.020(5) -0.001(5)
C56 0.046(6) 0.050(6) 0.028(5) 0.007(4) -0.003(4) -0.006(5)
C57 0.070(8) 0.021(5) 0.052(6) -0.012(4) -0.025(6) 0.008(5)
C58 0.056(7) 0.033(5) 0.040(6) 0.001(4) -0.001(5) -0.003(5)
C59 0.031(5) 0.021(5) 0.072(8) -0.023(5) 0.017(5) 0.004(4)
C60 0.040(6) 0.052(7) 0.049(6) 0.011(5) 0.004(5) 0.019(5)
C61 0.036(6) 0.066(8) 0.084(8) -0.046(7) 0.011(6) -0.001(6)
C62 0.088(9) 0.047(7) 0.047(7) 0.008(5) 0.006(6) 0.036(7)
C63 0.051(6) 0.065(7) 0.030(5) -0.026(5) -0.006(4) 0.029(6)
C64 0.079(10) 0.041(7) 0.146(15) -0.021(8) 0.039(10) -0.018(7)
C65 0.131(15) 0.144(16) 0.105(13) 0.006(11) -0.005(11) 0.117(13)
C66 0.041(8) 0.132(14) 0.158(16) -0.076(12) 0.005(9) -0.022(9)
C67 0.160(16) 0.056(9) 0.053(8) 0.010(7) 0.043(9) 0.018(10)
C68 0.065(9) 0.144(15) 0.065(9) -0.057(9) -0.012(7) 0.005(9)
C69 0.066(9) 0.062(8) 0.059(8) -0.004(6) -0.024(6) -0.005(7)
C70 0.040(7) 0.124(14) 0.089(11) 0.001(9) -0.006(7) 0.038(8)
C71 0.147(17) 0.068(11) 0.088(12) 0.011(9) -0.024(11) 0.000(11)
N17 0.029(4) 0.059(6) 0.042(5) -0.003(4) -0.005(4) -0.021(4)
O13 0.106(8) 0.087(7) 0.070(6) -0.036(5) -0.051(6) 0.021(6)
C72 0.113(13) 0.080(10) 0.088(11) -0.037(9) -0.066(10) 0.008(9)
C73 0.069(11) 0.132(16) 0.18(2) -0.092(15) -0.031(12) 0.011(11)
C74 0.17(2) 0.46(6) 0.18(3) -0.12(3) -0.14(2) 0.14(3)
N18 0.049(7) 0.133(12) 0.086(9) -0.047(8) -0.013(6) 0.021(7)
O14 0.081(7) 0.090(8) 0.112(8) -0.033(6) -0.045(6) 0.023(6)
C75 0.29(3) 0.064(11) 0.092(13) -0.016(10) -0.092(17) -0.023(15)
O15 0.099(9) 0.096(9) 0.101(8) 0.011(7) -0.020(7) 0.017(7)

loop_
_atom_type_symbol
_atom_type_description
_atom_type_scat_dispersion_real
_atom_type_scat_dispersion_imag
_atom_type_scat_source
C C 0.0033 0.0016 'International Tables Vol C Tables 4.2.6.8 and 6.1.1.4'
H H 0.0000 0.0000 'International Tables Vol C Tables 4.2.6.8 and 6.1.1.4'
N N 0.0061 0.0033 'International Tables Vol C Tables 4.2.6.8 and 6.1.1.4'
O O 0.0106 0.0060 'International Tables Vol C Tables 4.2.6.8 and 6.1.1.4'
S S 0.1246 0.1234 'International Tables Vol C Tables 4.2.6.8 and 6.1.1.4'
Ir Ir -1.4442 7.9887 'International Tables Vol C Tables 4.2.6.8 and 6.1.1.4'

loop_
_geom_angle_atom_site_label_1
_geom_angle_atom_site_label_2
_geom_angle_atom_site_label_3
_geom_angle
C51 Ir1 C53 64.8(3)
C51 Ir1 C49 64.5(3)
C53 Ir1 C49 38.5(3)
C51 Ir1 C52 38.0(3)
C53 Ir1 C52 38.7(3)
C49 Ir1 C52 64.0(3)
C51 Ir1 C50 38.8(4)
C53 Ir1 C50 64.2(3)
C49 Ir1 C50 37.9(3)
C52 Ir1 C50 63.8(4)
C51 Ir1 S1 113.0(3)
C53 Ir1 S1 116.4(2)
C49 Ir1 S1 154.7(2)
C52 Ir1 S1 97.9(3)
C50 Ir1 S1 150.9(3)
C51 Ir1 S3 155.7(2)
C53 Ir1 S3 93.9(2)
C49 Ir1 S3 91.7(2)
C52 Ir1 S3 128.6(2)
C50 Ir1 S3 122.7(3)
S1 Ir1 S3 86.37(7)
C51 Ir1 S5 107.0(2)
C53 Ir1 S5 163.0(2)
C49 Ir1 S5 124.9(2)
C52 Ir1 S5 141.3(2)
C50 Ir1 S5 99.8(3)
S1 Ir1 S5 80.33(8)
S3 Ir1 S5 90.10(7)
C62 Ir2 C59 64.0(4)
C62 Ir2 C60 64.7(4)
C59 Ir2 C60 41.1(5)
C62 Ir2 C63 36.7(5)
C59 Ir2 C63 36.5(4)
C60 Ir2 C63 63.2(4)
C62 Ir2 C61 38.7(5)
C59 Ir2 C61 65.9(4)
C60 Ir2 C61 38.6(5)
C63 Ir2 C61 62.4(5)
C62 Ir2 S2 118.3(5)
C59 Ir2 S2 153.4(4)
C60 Ir2 S2 113.5(4)
C63 Ir2 S2 154.9(4)
C61 Ir2 S2 98.8(3)
C62 Ir2 S4 152.9(4)
C59 Ir2 S4 89.0(3)
C60 Ir2 S4 97.3(3)
C63 Ir2 S4 118.0(4)
C61 Ir2 S4 133.9(4)
S2 Ir2 S4 86.96(7)
C62 Ir2 S6 104.0(3)
C59 Ir2 S6 126.8(3)
C60 Ir2 S6 165.6(3)
C63 Ir2 S6 102.3(3)
C61 Ir2 S6 136.6(4)
S2 Ir2 S6 79.46(8)
S4 Ir2 S6 89.50(8)
C1 S1 Ir1 111.4(3)
C12 S2 Ir2 111.9(3)
C17 S3 Ir1 109.6(3)
C28 S4 Ir2 111.5(3)
C33 S5 Ir1 115.2(3)
C44 S6 Ir2 112.8(3)
C1 N1 C2 107.4(9)
C1 N1 C15 126.8(9)
C2 N1 C15 125.8(10)
C1 N2 C3 106.6(9)
C1 N2 C4 129.8(8)
C3 N2 C4 122.8(9)
C12 N3 C14 107.6(8)
C12 N3 C11 128.0(7)
C14 N3 C11 123.8(7)
C12 N4 C16 127.2(8)
C12 N4 C13 107.8(8)
C16 N4 C13 125.0(8)
C17 N5 C18 109.7(8)
C17 N5 C31 126.3(8)
C18 N5 C31 124.0(8)
C19 N6 C17 108.6(7)
C19 N6 C20 126.9(7)
C17 N6 C20 124.3(7)
C28 N7 C30 109.4(8)
C28 N7 C27 123.5(7)
C30 N7 C27 126.5(8)
C29 N8 C28 108.1(8)
C29 N8 C32 126.7(8)
C28 N8 C32 125.2(8)
C33 N9 C34 110.9(8)
C33 N9 C47 122.7(8)
C34 N9 C47 125.7(9)
C33 N10 C36 129.9(10)
C33 N10 C35 104.0(8)
C36 N10 C35 125.9(9)
C44 N11 C46 108.3(8)
C44 N11 C43 124.7(8)
C46 N11 C43 126.8(8)
C44 N12 C45 111.3(9)
C44 N12 C48 124.7(8)
C45 N12 C48 123.9(9)
O3 N13 O1 121.6(10)
O3 N13 O2 119.6(10)
O1 N13 O2 118.8(11)
O5 N14 O4 117.2(12)
O5 N14 O6 125.3(14)
O4 N14 O6 117.1(13)
O8 N15 O9 124.1(15)
O8 N15 O7 115.9(15)
O9 N15 O7 119.9(13)
N2 C1 N1 111.0(8)
N2 C1 S1 126.4(7)
N1 C1 S1 122.5(7)
N1 C2 C3 107.0(10)
C2 C3 N2 108.0(10)
N2 C4 C5 112.5(8)
C10 C5 C6 117.0(8)
C10 C5 C4 119.6(8)
C6 C5 C4 123.5(8)
C7 C6 C5 124.3(9)
C6 C7 C8 120.0(9)
C9 C8 C7 118.2(9)
C9 C8 C11 121.5(8)
C7 C8 C11 120.2(8)
C8 C9 C10 120.3(9)
C5 C10 C9 120.1(8)
N3 C11 C8 114.8(8)
N4 C12 N3 109.1(8)
N4 C12 S2 123.4(7)
N3 C12 S2 127.4(7)
C14 C13 N4 106.9(9)
C13 C14 N3 108.6(8)
N5 C17 N6 106.4(7)
N5 C17 S3 128.6(6)
N6 C17 S3 124.5(7)
N5 C18 C19 108.8(8)
N6 C19 C18 106.4(8)
N6 C20 C21 112.7(8)
C22 C21 C26 117.8(8)
C22 C21 C20 121.1(8)
C26 C21 C20 120.8(8)
C21 C22 C23 122.8(8)
C24 C23 C22 119.5(8)
C23 C24 C25 118.5(8)
C23 C24 C27 123.2(8)
C25 C24 C27 117.4(8)
C26 C25 C24 118.2(8)
C25 C26 C21 122.8(8)
N7 C27 C24 110.8(8)
N7 C28 N8 106.3(7)
N7 C28 S4 127.6(7)
N8 C28 S4 126.0(6)
C30 C29 N8 108.7(9)
C29 C30 N7 107.4(8)
N10 C33 N9 107.2(9)
N10 C33 S5 123.7(8)
N9 C33 S5 129.1(7)
C35 C34 N9 104.8(10)
C34 C35 N10 112.8(9)
N10 C36 C37 112.3(9)
C38 C37 C42 117.6(9)
C38 C37 C36 122.7(9)
C42 C37 C36 118.1(8)
C37 C38 C39 122.3(9)
C40 C39 C38 119.1(9)
C41 C40 C39 118.4(8)
C41 C40 C43 121.3(8)
C39 C40 C43 120.3(8)
C40 C41 C42 120.4(9)
C41 C42 C37 120.0(9)
N11 C43 C40 112.0(7)
N12 C44 N11 106.1(8)
N12 C44 S6 129.2(7)
N11 C44 S6 124.5(7)
C46 C45 N12 105.6(10)
C45 C46 N11 108.7(9)
C50 C49 C53 109.0(8)
C50 C49 C54 126.2(8)
C53 C49 C54 124.5(7)
C50 C49 Ir1 72.4(5)
C53 C49 Ir1 70.3(5)
C54 C49 Ir1 127.4(6)
C49 C50 C51 106.9(8)
C49 C50 C55 127.1(9)
C51 C50 C55 125.9(9)
C49 C50 Ir1 69.7(5)
C51 C50 Ir1 68.5(5)
C55 C50 Ir1 128.8(7)
C52 C51 C50 108.3(8)
C52 C51 C56 128.3(10)
C50 C51 C56 122.3(9)
C52 C51 Ir1 72.1(5)
C50 C51 Ir1 72.7(5)
C56 C51 Ir1 130.5(6)
C51 C52 C53 108.3(9)
C51 C52 C57 127.0(9)
C53 C52 C57 124.3(8)
C51 C52 Ir1 69.8(5)
C53 C52 Ir1 69.8(5)
C57 C52 Ir1 131.3(6)
C49 C53 C52 107.2(7)
C49 C53 C58 126.5(8)
C52 C53 C58 125.7(9)
C49 C53 Ir1 71.2(5)
C52 C53 Ir1 71.5(5)
C58 C53 Ir1 129.7(6)
C63 C59 C60 104.8(9)
C63 C59 C64 130.6(14)
C60 C59 C64 124.0(12)
C63 C59 Ir2 73.3(5)
C60 C59 Ir2 69.5(5)
C64 C59 Ir2 127.7(7)
C61 C60 C59 106.8(10)
C61 C60 C65 132.3(15)
C59 C60 C65 120.6(14)
C61 C60 Ir2 72.8(6)
C59 C60 Ir2 69.3(5)
C65 C60 Ir2 126.9(8)
C62 C61 C60 105.5(12)
C62 C61 C66 130.7(15)
C60 C61 C66 123.6(15)
C62 C61 Ir2 67.7(7)
C60 C61 Ir2 68.7(6)
C66 C61 Ir2 132.2(8)
C63 C62 C61 109.0(10)
C63 C62 C67 122.5(15)
C61 C62 C67 125.9(17)
C63 C62 Ir2 74.1(7)
C61 C62 Ir2 73.6(7)
C67 C62 Ir2 133.1(8)
C59 C63 C62 113.1(11)
C59 C63 C68 121.1(13)
C62 C63 C68 125.8(13)
C59 C63 Ir2 70.2(5)
C62 C63 Ir2 69.2(6)
C68 C63 Ir2 127.9(7)
N17 C69 O13 120.7(13)
C69 N17 C71 121.2(12)
C69 N17 C70 122.1(12)
C71 N17 C70 116.7(11)
N18 C72 O14 128.7(14)
C72 N18 C73 122.1(15)
C72 N18 C74 126.2(16)
C73 N18 C74 111.7(15)

loop_
_geom_bond_atom_site_label_1
_geom_bond_atom_site_label_2
_geom_bond_distance
Ir1 C51 2.173(8)
Ir1 C53 2.182(8)
Ir1 C49 2.193(8)
Ir1 C52 2.203(9)
Ir1 C50 2.229(9)
Ir1 S1 2.428(2)
Ir1 S3 2.429(2)
Ir1 S5 2.431(2)
Ir2 C62 2.138(11)
Ir2 C59 2.161(8)
Ir2 C60 2.164(10)
Ir2 C63 2.199(9)
Ir2 C61 2.218(11)
Ir2 S2 2.422(2)
Ir2 S4 2.434(2)
Ir2 S6 2.437(2)
S1 C1 1.755(9)
S2 C12 1.737(9)
S3 C17 1.745(9)
S4 C28 1.719(9)
S5 C33 1.719(12)
S6 C44 1.735(10)
N1 C1 1.342(12)
N1 C2 1.359(14)
N1 C15 1.439(13)
N2 C1 1.316(11)
N2 C3 1.378(13)
N2 C4 1.446(12)
N3 C12 1.345(11)
N3 C14 1.420(11)
N3 C11 1.454(12)
N4 C12 1.343(11)
N4 C16 1.436(11)
N4 C13 1.438(12)
N5 C17 1.318(11)
N5 C18 1.345(11)
N5 C31 1.476(11)
N6 C19 1.348(11)
N6 C17 1.392(10)
N6 C20 1.453(11)
N7 C28 1.334(11)
N7 C30 1.369(11)
N7 C27 1.477(12)
N8 C29 1.360(11)
N8 C28 1.363(11)
N8 C32 1.463(11)
N9 C33 1.374(13)
N9 C34 1.375(13)
N9 C47 1.484(11)
N10 C33 1.335(12)
N10 C36 1.402(12)
N10 C35 1.445(13)
N11 C44 1.364(11)
N11 C46 1.375(12)
N11 C43 1.486(11)
N12 C44 1.327(12)
N12 C45 1.377(12)
N12 C48 1.490(12)
N13 O3 1.222(12)
N13 O1 1.259(12)
N13 O2 1.274(11)
N14 O5 1.190(14)
N14 O4 1.247(13)
N14 O6 1.256(14)
N15 O8 1.150(13)
N15 O9 1.155(16)
N15 O7 1.272(14)
C2 C3 1.368(17)
C4 C5 1.490(12)
C5 C10 1.382(12)
C5 C6 1.406(12)
C6 C7 1.302(13)
C7 C8 1.416(12)
C8 C9 1.388(12)
C8 C11 1.505(13)
C9 C10 1.407(13)
C13 C14 1.318(15)
C18 C19 1.356(13)
C20 C21 1.465(11)
C21 C22 1.351(12)
C21 C26 1.383(12)
C22 C23 1.403(12)
C23 C24 1.375(12)
C24 C25 1.447(12)
C24 C27 1.490(12)
C25 C26 1.375(13)
C29 C30 1.312(14)
C34 C35 1.267(15)
C36 C37 1.566(13)
C37 C38 1.340(13)
C37 C42 1.376(13)
C38 C39 1.384(13)
C39 C40 1.380(12)
C40 C41 1.366(13)
C40 C43 1.530(12)
C41 C42 1.376(13)
C45 C46 1.338(14)
C49 C50 1.437(12)
C49 C53 1.444(12)
C49 C54 1.514(12)
C50 C51 1.462(14)
C50 C55 1.514(14)
C51 C52 1.426(13)
C51 C56 1.471(12)
C52 C53 1.453(12)
C52 C57 1.487(14)
C53 C58 1.511(12)
C59 C63 1.364(15)
C59 C60 1.520(17)
C59 C64 1.540(15)
C60 C61 1.448(17)
C60 C65 1.548(18)
C61 C62 1.446(19)
C61 C66 1.541(19)
C62 C63 1.365(19)
C62 C67 1.472(16)
C63 C68 1.561(17)
C69 N17 1.233(15)
C69 O13 1.272(14)
C70 N17 1.496(13)
C71 N17 1.478(17)
C72 N18 1.260(16)
C72 O14 1.300(16)
C73 N18 1.406(14)
C74 N18 1.479(16)
C75 O15 1.39(2)

loop_
_geom_torsion_atom_site_label_1
_geom_torsion_atom_site_label_2
_geom_torsion_atom_site_label_3
_geom_torsion_atom_site_label_4
_geom_torsion
C3 N2 C1 N1 1.2(10)
C4 N2 C1 N1 -169.1(9)
C3 N2 C1 S1 177.0(7)
C4 N2 C1 S1 6.7(14)
C2 N1 C1 N2 -1.4(10)
C15 N1 C1 N2 177.1(9)
C2 N1 C1 S1 -177.4(7)
C15 N1 C1 S1 1.1(13)
Ir1 S1 C1 N2 67.3(8)
Ir1 S1 C1 N1 -117.4(7)
C1 N1 C2 C3 1.0(11)
C15 N1 C2 C3 -177.5(10)
N1 C2 C3 N2 -0.3(12)
C1 N2 C3 C2 -0.5(11)
C4 N2 C3 C2 170.6(9)
C1 N2 C4 C5 101.7(10)
C3 N2 C4 C5 -67.2(11)
N2 C4 C5 C10 -60.6(11)
N2 C4 C5 C6 120.2(10)
C10 C5 C6 C7 0.9(16)
C4 C5 C6 C7 -180.0(10)
C5 C6 C7 C8 -2.6(17)
C6 C7 C8 C9 4.6(16)
C6 C7 C8 C11 -178.9(10)
C7 C8 C9 C10 -5.0(15)
C11 C8 C9 C10 178.6(10)
C6 C5 C10 C9 -1.2(15)
C4 C5 C10 C9 179.6(9)
C8 C9 C10 C5 3.4(15)
C12 N3 C11 C8 -99.4(10)
C14 N3 C11 C8 70.9(11)
C9 C8 C11 N3 50.8(13)
C7 C8 C11 N3 -125.6(10)
C16 N4 C12 N3 -179.9(8)
C13 N4 C12 N3 0.2(10)
C16 N4 C12 S2 -3.8(13)
C13 N4 C12 S2 176.3(6)
C14 N3 C12 N4 1.5(10)
C11 N3 C12 N4 173.1(8)
C14 N3 C12 S2 -174.4(7)
C11 N3 C12 S2 -2.8(13)
Ir2 S2 C12 N4 119.8(7)
Ir2 S2 C12 N3 -64.9(8)
C12 N4 C13 C14 -2.1(10)
C16 N4 C13 C14 178.1(9)
N4 C13 C14 N3 3.0(11)
C12 N3 C14 C13 -2.9(11)
C11 N3 C14 C13 -174.9(8)
C18 N5 C17 N6 -0.6(9)
C31 N5 C17 N6 -177.8(8)
C18 N5 C17 S3 -172.9(7)
C31 N5 C17 S3 9.9(13)
C19 N6 C17 N5 -1.2(9)
C20 N6 C17 N5 -177.1(7)
C19 N6 C17 S3 171.5(6)
C20 N6 C17 S3 -4.4(11)
Ir1 S3 C17 N5 -92.1(8)
Ir1 S3 C17 N6 96.8(7)
C17 N5 C18 C19 2.1(10)
C31 N5 C18 C19 179.4(8)
C17 N6 C19 C18 2.4(9)
C20 N6 C19 C18 178.2(8)
N5 C18 C19 N6 -2.8(10)
C19 N6 C20 C21 23.5(11)
C17 N6 C20 C21 -161.4(8)
N6 C20 C21 C22 91.4(10)
N6 C20 C21 C26 -95.0(11)
C26 C21 C22 C23 4.9(15)
C20 C21 C22 C23 178.7(9)
C21 C22 C23 C24 -1.2(15)
C22 C23 C24 C25 -4.0(14)
C22 C23 C24 C27 -173.2(9)
C23 C24 C25 C26 5.4(15)
C27 C24 C25 C26 175.2(9)
C24 C25 C26 C21 -1.8(16)
C22 C21 C26 C25 -3.3(16)
C20 C21 C26 C25 -177.2(10)
C28 N7 C27 C24 154.0(8)
C30 N7 C27 C24 -35.8(12)
C23 C24 C27 N7 -84.2(11)
C25 C24 C27 N7 106.5(10)
C30 N7 C28 N8 1.8(9)
C27 N7 C28 N8 173.5(8)
C30 N7 C28 S4 -178.9(6)
C27 N7 C28 S4 -7.2(12)
C29 N8 C28 N7 -2.5(10)
C32 N8 C28 N7 179.7(8)
C29 N8 C28 S4 178.1(7)
C32 N8 C28 S4 0.3(13)
Ir2 S4 C28 N7 -95.6(7)
Ir2 S4 C28 N8 83.5(7)
C28 N8 C29 C30 2.4(11)
C32 N8 C29 C30 -179.8(9)
N8 C29 C30 N7 -1.3(11)
C28 N7 C30 C29 -0.3(10)
C27 N7 C30 C29 -171.7(9)
C36 N10 C33 N9 -173.8(9)
C35 N10 C33 N9 1.2(10)
C36 N10 C33 S5 8.5(14)
C35 N10 C33 S5 -176.6(7)
C34 N9 C33 N10 -3.7(12)
C47 N9 C33 N10 -174.5(9)
C34 N9 C33 S5 173.8(9)
C47 N9 C33 S5 3.1(15)
Ir1 S5 C33 N10 -114.8(8)
Ir1 S5 C33 N9 68.0(10)
C33 N9 C34 C35 4.9(14)
C47 N9 C34 C35 175.3(10)
N9 C34 C35 N10 -4.1(14)
C33 N10 C35 C34 2.0(13)
C36 N10 C35 C34 177.2(10)
C33 N10 C36 C37 -95.0(13)
C35 N10 C36 C37 91.1(12)
N10 C36 C37 C38 50.4(16)
N10 C36 C37 C42 -144.1(11)
C42 C37 C38 C39 9.9(18)
C36 C37 C38 C39 175.5(12)
C37 C38 C39 C40 -4.4(19)
C38 C39 C40 C41 4.5(17)
C38 C39 C40 C43 -174.0(10)
C39 C40 C41 C42 -10.6(18)
C43 C40 C41 C42 167.9(11)
C40 C41 C42 C37 17(2)
C38 C37 C42 C41 -15.8(19)
C36 C37 C42 C41 177.9(12)
C44 N11 C43 C40 99.3(10)
C46 N11 C43 C40 -75.0(11)
C41 C40 C43 N11 122.3(10)
C39 C40 C43 N11 -59.2(12)
C45 N12 C44 N11 1.2(11)
C48 N12 C44 N11 178.2(8)
C45 N12 C44 S6 -174.0(8)
C48 N12 C44 S6 3.0(14)
C46 N11 C44 N12 -1.7(10)
C43 N11 C44 N12 -177.0(7)
C46 N11 C44 S6 173.8(7)
C43 N11 C44 S6 -1.5(12)
Ir2 S6 C44 N12 -72.9(9)
Ir2 S6 C44 N11 112.7(7)
C44 N12 C45 C46 -0.2(12)
C48 N12 C45 C46 -177.2(9)
N12 C45 C46 N11 -0.9(12)
C44 N11 C46 C45 1.6(12)
C43 N11 C46 C45 176.8(9)
C53 C49 C50 C51 -2.5(10)
C54 C49 C50 C51 -177.5(8)
Ir1 C49 C50 C51 58.6(6)
C53 C49 C50 C55 175.0(9)
C54 C49 C50 C55 0.1(15)
Ir1 C49 C50 C55 -123.9(10)
C53 C49 C50 Ir1 -61.1(6)
C54 C49 C50 Ir1 123.9(9)
C49 C50 C51 C52 4.5(10)
C55 C50 C51 C52 -173.1(9)
Ir1 C50 C51 C52 63.8(6)
C49 C50 C51 C56 173.3(8)
C55 C50 C51 C56 -4.3(14)
Ir1 C50 C51 C56 -127.4(9)
C49 C50 C51 Ir1 -59.3(6)
C55 C50 C51 Ir1 123.1(9)
C50 C51 C52 C53 -4.7(10)
C56 C51 C52 C53 -172.7(9)
Ir1 C51 C52 C53 59.4(6)
C50 C51 C52 C57 168.7(8)
C56 C51 C52 C57 0.8(15)
Ir1 C51 C52 C57 -127.1(9)
C50 C51 C52 Ir1 -64.2(6)
C56 C51 C52 Ir1 127.9(10)
C50 C49 C53 C52 -0.4(9)
C54 C49 C53 C52 174.7(8)
Ir1 C49 C53 C52 -62.8(5)
C50 C49 C53 C58 -171.7(8)
C54 C49 C53 C58 3.4(14)
Ir1 C49 C53 C58 125.9(9)
C50 C49 C53 Ir1 62.4(6)
C54 C49 C53 Ir1 -122.5(9)
C51 C52 C53 C49 3.2(9)
C57 C52 C53 C49 -170.5(8)
Ir1 C52 C53 C49 62.6(6)
C51 C52 C53 C58 174.6(8)
C57 C52 C53 C58 0.9(14)
Ir1 C52 C53 C58 -126.0(9)
C51 C52 C53 Ir1 -59.4(6)
C57 C52 C53 Ir1 126.9(9)
C63 C59 C60 C61 -1.9(10)
C64 C59 C60 C61 -174.0(9)
Ir2 C59 C60 C61 63.6(7)
C63 C59 C60 C65 173.1(9)
C64 C59 C60 C65 1.0(15)
Ir2 C59 C60 C65 -121.4(10)
C63 C59 C60 Ir2 -65.5(6)
C64 C59 C60 Ir2 122.4(9)
C59 C60 C61 C62 -3.4(11)
C65 C60 C61 C62 -177.6(12)
Ir2 C60 C61 C62 57.9(7)
C59 C60 C61 C66 171.4(10)
C65 C60 C61 C66 -2.8(18)
Ir2 C60 C61 C66 -127.3(11)
C59 C60 C61 Ir2 -61.3(6)
C65 C60 C61 Ir2 124.5(13)
C60 C61 C62 C63 7.7(12)
C66 C61 C62 C63 -166.6(11)
Ir2 C61 C62 C63 66.2(8)
C60 C61 C62 C67 169.6(11)
C66 C61 C62 C67 -4.7(19)
Ir2 C61 C62 C67 -131.8(12)
C60 C61 C62 Ir2 -58.5(7)
C66 C61 C62 Ir2 127.2(12)
C60 C59 C63 C62 7.1(11)
C64 C59 C63 C62 178.4(10)
Ir2 C59 C63 C62 -55.8(8)
C60 C59 C63 C68 -174.1(9)
C64 C59 C63 C68 -2.7(15)
Ir2 C59 C63 C68 123.1(9)
C60 C59 C63 Ir2 62.8(6)
C64 C59 C63 Ir2 -125.8(10)
C61 C62 C63 C59 -9.6(12)
C67 C62 C63 C59 -172.3(10)
Ir2 C62 C63 C59 56.3(7)
C61 C62 C63 C68 171.6(9)
C67 C62 C63 C68 8.9(17)
Ir2 C62 C63 C68 -122.5(10)
C61 C62 C63 Ir2 -65.9(8)
C67 C62 C63 Ir2 131.4(12)
O13 C69 N17 C71 -0.5(18)
O13 C69 N17 C70 179.5(11)
O14 C72 N18 C73 -157.1(17)
O14 C72 N18 C74 20(3)

loop_
_platon_squeeze_void_nr
_platon_squeeze_void_average_x
_platon_squeeze_void_average_y
_platon_squeeze_void_average_z
_platon_squeeze_void_volume
_platon_squeeze_void_count_electrons
1 0.000 -0.006 0.500 1018.2 173.8
